data_4037502
loop_
_publ_author_name
'Diccianni, Justin B.'
'Heitmann, Tyler'
'Diao, Tianning'

_publ_section_title
;
 Nickel-Catalyzed Reductive Cycloisomerization of Enynes with
 CO<sub>2</sub>.
;
_journal_issue 13
_journal_name_full 'The Journal of organic chemistry'
_journal_page_first 6895
_journal_page_last 6903
_journal_paper_doi 10.1021/acs.joc.7b01034
_journal_volume 82
_journal_year 2017
_chemical_formula_sum 'C16 H21 N O4 S'
_chemical_formula_weight 323.40
_space_group_crystal_system monoclinic
_space_group_IT_number 14
_space_group_name_Hall '-P 2ybc'
_space_group_name_H-M_alt 'P 1 21/c 1'
_atom_sites_solution_hydrogens mixed
_audit_creation_method SHELXL-2014/7
_cell_angle_alpha 90
_cell_angle_beta 99.6153(17)
_cell_angle_gamma 90
_cell_formula_units_Z 4
_cell_length_a 12.8460(14)
_cell_length_b 5.5579(6)
_cell_length_c 22.666(2)
_cell_measurement_reflns_used 4895
_cell_measurement_temperature 100(2)
_cell_measurement_theta_max 27.70
_cell_measurement_theta_min 2.62
_cell_volume 1595.5(3)
_computing_cell_refinement 'Bruker SAINT'
_computing_data_collection 'Bruker APEX2'
_computing_data_reduction 'Bruker SAINT'
_computing_structure_refinement 'SHELXL-2014/7 (Sheldrick, 2014)'
_computing_structure_solution 'SHELXT (Sheldrick 2014)'
_diffrn_ambient_temperature 100(2)
_diffrn_measured_fraction_theta_full 1.000
_diffrn_measured_fraction_theta_max 0.998
_diffrn_measurement_device_type 'Bruker APEX-II CCD'
_diffrn_measurement_method '\w scans'
_diffrn_radiation_monochromator graphite
_diffrn_radiation_source 'sealed tube'
_diffrn_radiation_type MoK\a
_diffrn_radiation_wavelength 0.71073
_diffrn_reflns_av_R_equivalents 0.0411
_diffrn_reflns_av_unetI/netI 0.0307
_diffrn_reflns_Laue_measured_fraction_full 1.000
_diffrn_reflns_Laue_measured_fraction_max 0.998
_diffrn_reflns_limit_h_max 17
_diffrn_reflns_limit_h_min -17
_diffrn_reflns_limit_k_max 7
_diffrn_reflns_limit_k_min -7
_diffrn_reflns_limit_l_max 30
_diffrn_reflns_limit_l_min -30
_diffrn_reflns_number 23792
_diffrn_reflns_point_group_measured_fraction_full 1.000
_diffrn_reflns_point_group_measured_fraction_max 0.998
_diffrn_reflns_theta_full 25.242
_diffrn_reflns_theta_max 28.293
_diffrn_reflns_theta_min 1.608
_exptl_absorpt_coefficient_mu 0.220
_exptl_absorpt_correction_T_max 0.7457
_exptl_absorpt_correction_T_min 0.6921
_exptl_absorpt_correction_type multi-scan
_exptl_absorpt_process_details SADABS
_exptl_crystal_colour colorless
_exptl_crystal_density_diffrn 1.346
_exptl_crystal_description needle
_exptl_crystal_F_000 688
_exptl_crystal_size_max 0.560
_exptl_crystal_size_mid 0.140
_exptl_crystal_size_min 0.070
_refine_diff_density_max 0.543
_refine_diff_density_min -0.253
_refine_diff_density_rms 0.068
_refine_ls_extinction_method none
_refine_ls_goodness_of_fit_ref 1.044
_refine_ls_hydrogen_treatment mixed
_refine_ls_matrix_type full
_refine_ls_number_parameters 208
_refine_ls_number_reflns 3964
_refine_ls_number_restraints 2
_refine_ls_restrained_S_all 1.044
_refine_ls_R_factor_all 0.0575
_refine_ls_R_factor_gt 0.0468
_refine_ls_shift/su_max 0.001
_refine_ls_shift/su_mean 0.000
_refine_ls_structure_factor_coef Fsqd
_refine_ls_weighting_details 'w=1/[\s^2^(Fo^2^)+(0.0703P)^2^+0.5607P] where P=(Fo^2^+2Fc^2^)/3'
_refine_ls_weighting_scheme calc
_refine_ls_wR_factor_gt 0.1200
_refine_ls_wR_factor_ref 0.1273
_reflns_Friedel_coverage 0.000
_reflns_number_gt 3292
_reflns_number_total 3964
_reflns_threshold_expression 'I > 2\s(I)'
_cod_data_source_file jo7b01034_si_002.cif
_cod_data_source_block 16tnd22h
_cod_original_cell_volume 1595.6(3)
_cod_original_sg_symbol_H-M 'P 21/c'
_cod_database_code 4037502
_shelx_shelxl_version_number 2014/7
_shelx_space_group_comment
;
The symmetry employed for this shelxl refinement is uniquely defined
by the following loop, which should always be used as a source of
symmetry information in preference to the above space-group names.
They are only intended as comments.
;
_shelx_estimated_absorpt_t_min 0.887
_shelx_estimated_absorpt_t_max 0.985

loop_
_space_group_symop_operation_xyz
'x, y, z'
'-x, y+1/2, -z+1/2'
'-x, -y, -z'
'x, -y-1/2, z-1/2'

loop_
_atom_site_label
_atom_site_type_symbol
_atom_site_fract_x
_atom_site_fract_y
_atom_site_fract_z
_atom_site_U_iso_or_equiv
_atom_site_adp_type
_atom_site_occupancy
_atom_site_site_symmetry_order
_atom_site_calc_flag
_atom_site_refinement_flags_posn
_atom_site_refinement_flags_adp
_atom_site_refinement_flags_occupancy
_atom_site_disorder_assembly
_atom_site_disorder_group
S1 S 0.26117(3) 1.01080(7) 0.25263(2) 0.02334(13) Uani 1 1 d . . . . .
O1 O 0.18765(9) 1.1476(2) 0.28038(5) 0.0288(3) Uani 1 1 d . . . . .
O2 O 0.34023(9) 1.1307(2) 0.22549(6) 0.0311(3) Uani 1 1 d . . . . .
O3 O 0.36457(11) 0.0420(2) 0.48043(6) 0.0353(3) Uani 1 1 d D . . . .
H3O H 0.410(3) -0.051(7) 0.4988(19) 0.053 Uiso 0.5 1 d D U P A 1
O4 O 0.49949(10) 0.2421(2) 0.45188(6) 0.0356(3) Uani 1 1 d D . . . .
H4O H 0.545(3) 0.161(8) 0.4744(18) 0.053 Uiso 0.5 1 d D U P B 2
N1 N 0.32498(10) 0.8370(2) 0.30428(6) 0.0230(3) Uani 1 1 d . . . . .
C1 C 0.26438(12) 0.7010(3) 0.34320(7) 0.0230(3) Uani 1 1 d . . . . .
H1A H 0.2048 0.6130 0.3193 0.028 Uiso 1 1 calc R U . . .
H1B H 0.2366 0.8091 0.3716 0.028 Uiso 1 1 calc R U . . .
C2 C 0.34582(12) 0.5285(3) 0.37574(7) 0.0227(3) Uani 1 1 d . . . . .
C3 C 0.44696(12) 0.5522(3) 0.34932(7) 0.0247(3) Uani 1 1 d . . . . .
H3 H 0.4771 0.3898 0.3434 0.030 Uiso 1 1 calc R U . . .
C4 C 0.40820(12) 0.6731(3) 0.28863(7) 0.0259(3) Uani 1 1 d . . . . .
H4A H 0.4655 0.7639 0.2744 0.031 Uiso 1 1 calc R U . . .
H4B H 0.3784 0.5541 0.2579 0.031 Uiso 1 1 calc R U . . .
C5 C 0.32245(12) 0.3817(3) 0.41877(7) 0.0244(3) Uani 1 1 d . . . . .
C6 C 0.40178(13) 0.2139(3) 0.45172(7) 0.0268(3) Uani 1 1 d . . . . .
C7 C 0.21536(13) 0.3804(3) 0.43793(7) 0.0275(4) Uani 1 1 d . . . . .
H7A H 0.1944 0.2122 0.4443 0.033 Uiso 1 1 calc R U . . .
H7B H 0.1626 0.4501 0.4056 0.033 Uiso 1 1 calc R U . . .
C8 C 0.21542(15) 0.5239(3) 0.49555(8) 0.0340(4) Uani 1 1 d . . . . .
H8A H 0.2651 0.4505 0.5281 0.051 Uiso 1 1 calc R U . . .
H8B H 0.1443 0.5229 0.5059 0.051 Uiso 1 1 calc R U . . .
H8C H 0.2369 0.6901 0.4896 0.051 Uiso 1 1 calc R U . . .
C9 C 0.52928(13) 0.7109(3) 0.38696(8) 0.0325(4) Uani 1 1 d . . . . .
H9A H 0.5020 0.8754 0.3878 0.049 Uiso 1 1 calc R U . . .
H9B H 0.5941 0.7118 0.3695 0.049 Uiso 1 1 calc R U . . .
H9C H 0.5447 0.6477 0.4278 0.049 Uiso 1 1 calc R U . . .
C10 C 0.18877(12) 0.8210(3) 0.19842(7) 0.0226(3) Uani 1 1 d . . . . .
C11 C 0.08440(12) 0.7629(3) 0.20210(7) 0.0258(3) Uani 1 1 d . . . . .
H11 H 0.0505 0.8335 0.2320 0.031 Uiso 1 1 calc R U . . .
C12 C 0.03081(13) 0.6006(3) 0.16146(8) 0.0290(4) Uani 1 1 d . . . . .
H12 H -0.0404 0.5612 0.1636 0.035 Uiso 1 1 calc R U . . .
C13 C 0.07985(14) 0.4944(3) 0.11751(8) 0.0297(4) Uani 1 1 d . . . . .
C14 C 0.18364(14) 0.5574(3) 0.11434(8) 0.0310(4) Uani 1 1 d . . . . .
H14 H 0.2174 0.4877 0.0843 0.037 Uiso 1 1 calc R U . . .
C15 C 0.23853(13) 0.7199(3) 0.15421(7) 0.0284(4) Uani 1 1 d . . . . .
H15 H 0.3092 0.7620 0.1515 0.034 Uiso 1 1 calc R U . . .
C16 C 0.02155(16) 0.3113(4) 0.07548(9) 0.0421(5) Uani 1 1 d . . . . .
H16A H 0.0418 0.3286 0.0359 0.063 Uiso 1 1 calc R U . . .
H16B H -0.0547 0.3369 0.0723 0.063 Uiso 1 1 calc R U . . .
H16C H 0.0396 0.1492 0.0909 0.063 Uiso 1 1 calc R U . . .

loop_
_atom_site_aniso_label
_atom_site_aniso_U_11
_atom_site_aniso_U_22
_atom_site_aniso_U_33
_atom_site_aniso_U_23
_atom_site_aniso_U_13
_atom_site_aniso_U_12
S1 0.0226(2) 0.0187(2) 0.0274(2) 0.00535(14) 0.00024(15) -0.00109(14)
O1 0.0306(6) 0.0211(6) 0.0331(6) 0.0027(5) 0.0011(5) 0.0031(5)
O2 0.0282(6) 0.0266(6) 0.0378(7) 0.0079(5) 0.0033(5) -0.0068(5)
O3 0.0393(7) 0.0255(6) 0.0374(7) 0.0100(5) -0.0041(6) 0.0045(5)
O4 0.0300(7) 0.0362(7) 0.0382(7) 0.0081(6) -0.0013(5) 0.0098(5)
N1 0.0211(6) 0.0218(6) 0.0250(6) 0.0041(5) 0.0007(5) 0.0016(5)
C1 0.0223(7) 0.0221(8) 0.0240(7) 0.0028(6) 0.0022(6) 0.0027(6)
C2 0.0240(7) 0.0197(7) 0.0225(7) -0.0020(6) -0.0015(6) 0.0035(6)
C3 0.0233(7) 0.0252(8) 0.0242(8) 0.0015(6) -0.0003(6) 0.0039(6)
C4 0.0218(7) 0.0289(8) 0.0264(8) 0.0023(7) 0.0026(6) 0.0044(6)
C5 0.0268(8) 0.0200(7) 0.0240(8) 0.0000(6) -0.0025(6) 0.0031(6)
C6 0.0310(8) 0.0215(8) 0.0266(8) 0.0019(6) 0.0012(7) 0.0037(6)
C7 0.0258(8) 0.0233(8) 0.0316(9) 0.0069(7) -0.0002(7) 0.0012(6)
C8 0.0326(9) 0.0387(10) 0.0314(9) 0.0064(8) 0.0071(7) 0.0046(8)
C9 0.0274(8) 0.0381(10) 0.0301(9) -0.0056(8) -0.0005(7) 0.0000(7)
C10 0.0216(7) 0.0210(7) 0.0237(7) 0.0061(6) -0.0004(6) -0.0003(6)
C11 0.0221(7) 0.0271(8) 0.0278(8) 0.0034(7) 0.0036(6) 0.0015(6)
C12 0.0209(7) 0.0324(9) 0.0329(9) 0.0025(7) 0.0025(7) -0.0034(7)
C13 0.0287(8) 0.0295(9) 0.0294(9) 0.0026(7) 0.0001(7) -0.0018(7)
C14 0.0313(9) 0.0339(9) 0.0283(8) -0.0018(7) 0.0065(7) 0.0016(7)
C15 0.0236(8) 0.0334(9) 0.0283(8) 0.0050(7) 0.0045(6) -0.0012(7)
C16 0.0382(10) 0.0403(11) 0.0455(11) -0.0103(9) 0.0007(9) -0.0056(9)

loop_
_atom_type_symbol
_atom_type_description
_atom_type_scat_dispersion_real
_atom_type_scat_dispersion_imag
_atom_type_scat_source
C C 0.0033 0.0016 'International Tables Vol C Tables 4.2.6.8 and 6.1.1.4'
H H 0.0000 0.0000 'International Tables Vol C Tables 4.2.6.8 and 6.1.1.4'
N N 0.0061 0.0033 'International Tables Vol C Tables 4.2.6.8 and 6.1.1.4'
O O 0.0106 0.0060 'International Tables Vol C Tables 4.2.6.8 and 6.1.1.4'
S S 0.1246 0.1234 'International Tables Vol C Tables 4.2.6.8 and 6.1.1.4'

loop_
_geom_angle_atom_site_label_1
_geom_angle_atom_site_label_2
_geom_angle_atom_site_label_3
_geom_angle
O2 S1 O1 120.37(8)
O2 S1 N1 106.02(7)
O1 S1 N1 106.72(7)
O2 S1 C10 107.91(8)
O1 S1 C10 108.24(7)
N1 S1 C10 106.85(7)
C6 O3 H3O 115(3)
C6 O4 H4O 122(3)
C1 N1 C4 107.41(12)
C1 N1 S1 118.69(10)
C4 N1 S1 119.06(11)
N1 C1 C2 102.96(12)
N1 C1 H1A 111.2
C2 C1 H1A 111.2
N1 C1 H1B 111.2
C2 C1 H1B 111.2
H1A C1 H1B 109.1
C5 C2 C1 121.16(15)
C5 C2 C3 130.24(14)
C1 C2 C3 108.56(13)
C9 C3 C2 112.78(14)
C9 C3 C4 109.80(14)
C2 C3 C4 102.67(12)
C9 C3 H3 110.4
C2 C3 H3 110.4
C4 C3 H3 110.4
N1 C4 C3 101.07(12)
N1 C4 H4A 111.6
C3 C4 H4A 111.6
N1 C4 H4B 111.6
C3 C4 H4B 111.6
H4A C4 H4B 109.4
C2 C5 C6 121.87(15)
C2 C5 C7 122.44(14)
C6 C5 C7 115.67(14)
O4 C6 O3 122.75(15)
O4 C6 C5 121.36(15)
O3 C6 C5 115.88(15)
C5 C7 C8 111.86(14)
C5 C7 H7A 109.2
C8 C7 H7A 109.2
C5 C7 H7B 109.2
C8 C7 H7B 109.2
H7A C7 H7B 107.9
C7 C8 H8A 109.5
C7 C8 H8B 109.5
H8A C8 H8B 109.5
C7 C8 H8C 109.5
H8A C8 H8C 109.5
H8B C8 H8C 109.5
C3 C9 H9A 109.5
C3 C9 H9B 109.5
H9A C9 H9B 109.5
C3 C9 H9C 109.5
H9A C9 H9C 109.5
H9B C9 H9C 109.5
C15 C10 C11 120.68(15)
C15 C10 S1 119.39(12)
C11 C10 S1 119.83(13)
C12 C11 C10 119.10(15)
C12 C11 H11 120.5
C10 C11 H11 120.5
C11 C12 C13 121.06(15)
C11 C12 H12 119.5
C13 C12 H12 119.5
C14 C13 C12 118.75(16)
C14 C13 C16 121.13(17)
C12 C13 C16 120.11(16)
C15 C14 C13 121.22(16)
C15 C14 H14 119.4
C13 C14 H14 119.4
C14 C15 C10 119.19(15)
C14 C15 H15 120.4
C10 C15 H15 120.4
C13 C16 H16A 109.5
C13 C16 H16B 109.5
H16A C16 H16B 109.5
C13 C16 H16C 109.5
H16A C16 H16C 109.5
H16B C16 H16C 109.5

loop_
_geom_bond_atom_site_label_1
_geom_bond_atom_site_label_2
_geom_bond_distance
S1 O2 1.4363(12)
S1 O1 1.4367(12)
S1 N1 1.6293(13)
S1 C10 1.7622(16)
O3 C6 1.292(2)
O3 H3O 0.838(10)
O4 C6 1.264(2)
O4 H4O 0.839(10)
N1 C1 1.478(2)
N1 C4 1.492(2)
C1 C2 1.517(2)
C1 H1A 0.9900
C1 H1B 0.9900
C2 C5 1.344(2)
C2 C3 1.525(2)
C3 C9 1.524(2)
C3 C4 1.537(2)
C3 H3 1.0000
C4 H4A 0.9900
C4 H4B 0.9900
C5 C6 1.487(2)
C5 C7 1.510(2)
C7 C8 1.530(3)
C7 H7A 0.9900
C7 H7B 0.9900
C8 H8A 0.9800
C8 H8B 0.9800
C8 H8C 0.9800
C9 H9A 0.9800
C9 H9B 0.9800
C9 H9C 0.9800
C10 C15 1.394(2)
C10 C11 1.395(2)
C11 C12 1.387(2)
C11 H11 0.9500
C12 C13 1.396(2)
C12 H12 0.9500
C13 C14 1.392(2)
C13 C16 1.505(2)
C14 C15 1.384(2)
C14 H14 0.9500
C15 H15 0.9500
C16 H16A 0.9800
C16 H16B 0.9800
C16 H16C 0.9800
